data_4333224
loop_
_publ_author_name
'Cheung, Wai-Man'
'Zhang, Qian-Feng'
'Williams, Ian D.'
'Leung, Wa-Hung'

_publ_section_title
;
 Synthesis, crystal structures, and reactivity of osmium(II) and -(IV)
 complexes containing a dithioimidodiphosphinate ligand.
;
_journal_issue 14
_journal_name_full 'Inorganic chemistry'
_journal_page_first 5754
_journal_page_last 5762
_journal_paper_doi 10.1021/ic070048e
_journal_volume 46
_journal_year 2007
_chemical_formula_sum 'C26 H62 N2 O2 Os P4 S4'
_chemical_formula_weight 877.10
_chemical_name_systematic
; 
 ? 
;
_space_group_IT_number 14
_symmetry_cell_setting monoclinic
_symmetry_space_group_name_Hall '-P 2yn'
_symmetry_space_group_name_H-M 'P 1 21/n 1'
_atom_sites_solution_hydrogens geom
_atom_sites_solution_primary direct
_atom_sites_solution_secondary difmap
_audit_creation_method SHELXL-97
_cell_angle_alpha 90.00
_cell_angle_beta 90.433(3)
_cell_angle_gamma 90.00
_cell_formula_units_Z 2
_cell_length_a 9.4626(15)
_cell_length_b 10.1442(16)
_cell_length_c 19.756(3)
_cell_measurement_reflns_used 4501
_cell_measurement_temperature 100(2)
_cell_measurement_theta_max 28.17
_cell_measurement_theta_min 2.25
_cell_volume 1896.3(5)
_computing_structure_refinement 'SHELXL-97 (Sheldrick, 1997)'
_computing_structure_solution 'SHELXS-97 (Sheldrick, 1990)'
_diffrn_ambient_temperature 100(2)
_diffrn_measured_fraction_theta_full 0.990
_diffrn_measured_fraction_theta_max 0.990
_diffrn_radiation_monochromator graphite
_diffrn_radiation_source 'fine-focus sealed tube'
_diffrn_radiation_type MoK\a
_diffrn_radiation_wavelength 0.71073
_diffrn_reflns_av_R_equivalents 0.0325
_diffrn_reflns_av_sigmaI/netI 0.0440
_diffrn_reflns_limit_h_max 11
_diffrn_reflns_limit_h_min -11
_diffrn_reflns_limit_k_max 12
_diffrn_reflns_limit_k_min -12
_diffrn_reflns_limit_l_max 13
_diffrn_reflns_limit_l_min -24
_diffrn_reflns_number 9833
_diffrn_reflns_theta_full 25.99
_diffrn_reflns_theta_max 25.99
_diffrn_reflns_theta_min 2.06
_exptl_absorpt_coefficient_mu 3.777
_exptl_absorpt_correction_T_max 1.00
_exptl_absorpt_correction_T_min 0.71
_exptl_absorpt_correction_type multi-scan
_exptl_absorpt_process_details SADABS
_exptl_crystal_colour red
_exptl_crystal_density_diffrn 1.536
_exptl_crystal_density_method 'not measured'
_exptl_crystal_description prism
_exptl_crystal_F_000 896
_exptl_crystal_size_max 0.35
_exptl_crystal_size_mid 0.25
_exptl_crystal_size_min 0.20
_refine_diff_density_max 1.816
_refine_diff_density_min -1.107
_refine_diff_density_rms 0.121
_refine_ls_extinction_method none
_refine_ls_goodness_of_fit_ref 1.026
_refine_ls_hydrogen_treatment mixed
_refine_ls_matrix_type full
_refine_ls_number_parameters 178
_refine_ls_number_reflns 3690
_refine_ls_number_restraints 0
_refine_ls_restrained_S_all 1.026
_refine_ls_R_factor_all 0.0406
_refine_ls_R_factor_gt 0.0338
_refine_ls_shift/su_max 0.004
_refine_ls_shift/su_mean 0.001
_refine_ls_structure_factor_coef Fsqd
_refine_ls_weighting_details 'calc w=1/[\s^2^(Fo^2^)+(0.0344P)^2^+3.3526P] where P=(Fo^2^+2Fc^2^)/3'
_refine_ls_weighting_scheme calc
_refine_ls_wR_factor_gt 0.0756
_refine_ls_wR_factor_ref 0.0786
_reflns_number_gt 3233
_reflns_number_total 3690
_reflns_threshold_expression >2sigma(I)
_cod_data_source_file ic070048esup5.cif
_cod_data_source_block wai12
_cod_depositor_comments
;
The following automatic conversions were performed:

'_symmetry_cell_setting' value 'Monoclinic' changed to 'monoclinic'
according to /home/saulius/struct/CIF-dictionaries/cif_core.dic
dictionary named 'cif_core.dic' version 2.4.2 from 2011-04-26.

Automatic conversion script
Id: cif_fix_values 1891 2012-01-12 08:04:46Z andrius 

 Adding full bibliography for 4333220--4333224.cif.
;
_cod_original_sg_symbol_H-M P2(1)/n
_cod_database_code 4333224

loop_
_symmetry_equiv_pos_as_xyz
'x, y, z'
'-x+1/2, y+1/2, -z+1/2'
'-x, -y, -z'
'x-1/2, -y-1/2, z-1/2'

loop_
_atom_site_label
_atom_site_type_symbol
_atom_site_fract_x
_atom_site_fract_y
_atom_site_fract_z
_atom_site_U_iso_or_equiv
_atom_site_adp_type
_atom_site_occupancy
_atom_site_symmetry_multiplicity
_atom_site_calc_flag
_atom_site_refinement_flags
Os1 Os 0.5000 0.5000 0.0000 0.01649(9) Uani 1 2 d S
S1 S 0.41339(11) 0.34594(10) 0.08316(5) 0.0222(2) Uani 1 1 d .
S2 S 0.75029(12) 0.48330(10) 0.02184(6) 0.0248(2) Uani 1 1 d .
P1 P 0.56548(11) 0.31708(10) 0.15559(5) 0.0177(2) Uani 1 1 d .
P2 P 0.79588(11) 0.30395(10) 0.06332(5) 0.0177(2) Uani 1 1 d .
O1 O 0.4893(3) 0.6402(3) 0.06610(15) 0.0250(7) Uani 1 1 d .
N1 N 0.7147(4) 0.2627(3) 0.13052(18) 0.0206(7) Uani 1 1 d .
C1 C 0.5948(5) 0.4687(4) 0.2032(2) 0.0255(10) Uani 1 1 d .
H1A H 0.6577 0.5240 0.1743 0.031 Uiso 1 1 calc R
C2 C 0.6801(5) 0.4415(5) 0.2681(2) 0.0312(11) Uani 1 1 d .
H2A H 0.6944 0.5241 0.2929 0.047 Uiso 1 1 calc R
H2B H 0.7720 0.4037 0.2563 0.047 Uiso 1 1 calc R
H2C H 0.6282 0.3791 0.2966 0.047 Uiso 1 1 calc R
C3 C 0.4648(6) 0.5535(5) 0.2167(3) 0.0346(11) Uani 1 1 d .
H3A H 0.4927 0.6319 0.2425 0.052 Uiso 1 1 calc R
H3B H 0.3960 0.5025 0.2427 0.052 Uiso 1 1 calc R
H3C H 0.4221 0.5805 0.1735 0.052 Uiso 1 1 calc R
C4 C 0.4940(4) 0.1902(4) 0.2119(2) 0.0211(9) Uani 1 1 d .
H4A H 0.5697 0.1699 0.2460 0.025 Uiso 1 1 calc R
C5 C 0.3644(5) 0.2341(5) 0.2517(2) 0.0307(10) Uani 1 1 d .
H5A H 0.3326 0.1616 0.2807 0.046 Uiso 1 1 calc R
H5B H 0.2884 0.2584 0.2201 0.046 Uiso 1 1 calc R
H5C H 0.3890 0.3104 0.2799 0.046 Uiso 1 1 calc R
C6 C 0.4651(5) 0.0634(4) 0.1736(2) 0.0289(10) Uani 1 1 d .
H6A H 0.4272 -0.0028 0.2047 0.043 Uiso 1 1 calc R
H6B H 0.5531 0.0308 0.1539 0.043 Uiso 1 1 calc R
H6C H 0.3961 0.0803 0.1373 0.043 Uiso 1 1 calc R
C7 C 0.9845(4) 0.3159(4) 0.0822(2) 0.0210(9) Uani 1 1 d .
H7A H 1.0334 0.3459 0.0403 0.025 Uiso 1 1 calc R
C8 C 1.0119(5) 0.4183(5) 0.1375(3) 0.0323(11) Uani 1 1 d .
H8A H 1.1136 0.4239 0.1468 0.048 Uiso 1 1 calc R
H8B H 0.9626 0.3923 0.1789 0.048 Uiso 1 1 calc R
H8C H 0.9770 0.5044 0.1224 0.048 Uiso 1 1 calc R
C9 C 1.0463(5) 0.1817(5) 0.1025(3) 0.0310(11) Uani 1 1 d .
H9A H 1.1475 0.1913 0.1121 0.047 Uiso 1 1 calc R
H9B H 1.0325 0.1189 0.0653 0.047 Uiso 1 1 calc R
H9C H 0.9983 0.1493 0.1430 0.047 Uiso 1 1 calc R
C10 C 0.7630(5) 0.1825(4) -0.0024(2) 0.0309(11) Uani 1 1 d .
H10A H 0.6664 0.2032 -0.0202 0.037 Uiso 1 1 calc R
C11 C 0.7545(6) 0.0420(5) 0.0224(3) 0.0398(13) Uani 1 1 d .
H11A H 0.7362 -0.0168 -0.0161 0.060 Uiso 1 1 calc R
H11B H 0.6777 0.0340 0.0551 0.060 Uiso 1 1 calc R
H11C H 0.8442 0.0175 0.0441 0.060 Uiso 1 1 calc R
C12 C 0.8614(7) 0.1983(5) -0.0630(2) 0.0435(14) Uani 1 1 d .
H12A H 0.8389 0.1310 -0.0970 0.065 Uiso 1 1 calc R
H12B H 0.9597 0.1879 -0.0480 0.065 Uiso 1 1 calc R
H12C H 0.8485 0.2861 -0.0829 0.065 Uiso 1 1 calc R
C13 C 0.5875(6) 0.7404(5) 0.0783(3) 0.0407(13) Uani 1 1 d .
H13A H 0.5535 0.7972 0.1149 0.061 Uiso 1 1 calc R
H13B H 0.5995 0.7929 0.0371 0.061 Uiso 1 1 calc R
H13C H 0.6784 0.7014 0.0915 0.061 Uiso 1 1 calc R

loop_
_atom_site_aniso_label
_atom_site_aniso_U_11
_atom_site_aniso_U_22
_atom_site_aniso_U_33
_atom_site_aniso_U_23
_atom_site_aniso_U_13
_atom_site_aniso_U_12
Os1 0.01465(13) 0.01376(12) 0.02111(13) 0.00365(9) 0.00292(8) 0.00096(9)
S1 0.0163(5) 0.0235(5) 0.0269(6) 0.0080(4) 0.0014(4) -0.0013(4)
S2 0.0179(5) 0.0207(5) 0.0358(6) 0.0123(5) 0.0036(4) 0.0003(4)
P1 0.0149(5) 0.0179(5) 0.0202(5) 0.0025(4) 0.0036(4) 0.0007(4)
P2 0.0163(5) 0.0163(5) 0.0205(5) 0.0022(4) 0.0029(4) 0.0020(4)
O1 0.0331(18) 0.0160(14) 0.0260(16) -0.0043(13) 0.0033(13) 0.0000(13)
N1 0.0170(18) 0.0186(17) 0.0261(19) 0.0040(15) 0.0022(14) 0.0005(14)
C1 0.032(3) 0.017(2) 0.027(2) -0.0038(18) 0.0062(19) -0.0019(18)
C2 0.025(2) 0.039(3) 0.030(3) -0.009(2) 0.000(2) -0.002(2)
C3 0.038(3) 0.032(2) 0.034(3) -0.005(2) 0.005(2) 0.009(2)
C4 0.017(2) 0.027(2) 0.020(2) 0.0055(18) 0.0027(16) -0.0019(17)
C5 0.028(3) 0.036(3) 0.028(2) 0.005(2) 0.0063(19) -0.001(2)
C6 0.030(3) 0.022(2) 0.035(3) 0.009(2) 0.000(2) -0.0053(19)
C7 0.015(2) 0.023(2) 0.025(2) 0.0039(18) 0.0034(16) 0.0009(17)
C8 0.023(2) 0.034(3) 0.040(3) -0.006(2) -0.001(2) -0.002(2)
C9 0.019(2) 0.033(2) 0.041(3) 0.010(2) 0.002(2) 0.0082(19)
C10 0.041(3) 0.026(2) 0.025(2) -0.004(2) 0.006(2) -0.003(2)
C11 0.051(3) 0.029(2) 0.039(3) -0.008(2) 0.012(3) -0.004(2)
C12 0.073(4) 0.034(3) 0.024(3) -0.003(2) 0.011(3) 0.003(3)
C13 0.054(3) 0.024(2) 0.044(3) -0.007(2) 0.000(3) -0.002(2)

loop_
_atom_type_symbol
_atom_type_description
_atom_type_scat_dispersion_real
_atom_type_scat_dispersion_imag
_atom_type_scat_source
C C 0.0033 0.0016 'International Tables Vol C Tables 4.2.6.8 and 6.1.1.4'
H H 0.0000 0.0000 'International Tables Vol C Tables 4.2.6.8 and 6.1.1.4'
N N 0.0061 0.0033 'International Tables Vol C Tables 4.2.6.8 and 6.1.1.4'
O O 0.0106 0.0060 'International Tables Vol C Tables 4.2.6.8 and 6.1.1.4'
P P 0.1023 0.0942 'International Tables Vol C Tables 4.2.6.8 and 6.1.1.4'
S S 0.1246 0.1234 'International Tables Vol C Tables 4.2.6.8 and 6.1.1.4'
Os Os -1.2165 7.6030 'International Tables Vol C Tables 4.2.6.8 and 6.1.1.4'

loop_
_geom_angle_atom_site_label_1
_geom_angle_atom_site_label_2
_geom_angle_atom_site_label_3
_geom_angle
_geom_angle_site_symmetry_1
_geom_angle_site_symmetry_3
O1 Os1 O1 180.00(13) . 3_665
O1 Os1 S2 90.75(10) . 3_665
O1 Os1 S2 89.25(10) 3_665 3_665
O1 Os1 S2 89.25(10) . .
O1 Os1 S2 90.75(10) 3_665 .
S2 Os1 S2 180.0 3_665 .
O1 Os1 S1 89.82(10) . .
O1 Os1 S1 90.18(10) 3_665 .
S2 Os1 S1 80.17(4) 3_665 .
S2 Os1 S1 99.83(4) . .
O1 Os1 S1 90.18(10) . 3_665
O1 Os1 S1 89.82(10) 3_665 3_665
S2 Os1 S1 99.83(4) 3_665 3_665
S2 Os1 S1 80.17(4) . 3_665
S1 Os1 S1 180.00(5) . 3_665
P1 S1 Os1 109.17(5) . .
P2 S2 Os1 109.82(5) . .
N1 P1 C1 108.7(2) . .
N1 P1 C4 106.04(19) . .
C1 P1 C4 109.5(2) . .
N1 P1 S1 116.85(14) . .
C1 P1 S1 110.13(16) . .
C4 P1 S1 105.34(14) . .
N1 P2 C10 109.6(2) . .
N1 P2 C7 108.87(19) . .
C10 P2 C7 110.7(2) . .
N1 P2 S2 117.82(14) . .
C10 P2 S2 106.47(16) . .
C7 P2 S2 103.11(14) . .
C13 O1 Os1 127.9(3) . .
P1 N1 P2 126.9(2) . .
C3 C1 C2 112.0(4) . .
C3 C1 P1 116.5(4) . .
C2 C1 P1 110.9(3) . .
C6 C4 C5 111.2(4) . .
C6 C4 P1 111.0(3) . .
C5 C4 P1 114.1(3) . .
C8 C7 C9 110.8(4) . .
C8 C7 P2 110.6(3) . .
C9 C7 P2 111.4(3) . .
C11 C10 C12 112.7(4) . .
C11 C10 P2 114.8(3) . .
C12 C10 P2 112.8(3) . .

loop_
_geom_bond_atom_site_label_1
_geom_bond_atom_site_label_2
_geom_bond_distance
_geom_bond_site_symmetry_2
Os1 O1 1.934(3) .
Os1 O1 1.934(3) 3_665
Os1 S2 2.4101(12) 3_665
Os1 S2 2.4101(12) .
Os1 S1 2.4153(11) .
Os1 S1 2.4153(11) 3_665
S1 P1 2.0429(15) .
S2 P2 2.0403(14) .
P1 N1 1.598(4) .
P1 C1 1.823(4) .
P1 C4 1.834(4) .
P2 N1 1.595(4) .
P2 C10 1.814(5) .
P2 C7 1.825(4) .
O1 C13 1.397(6) .
C1 C3 1.526(7) .
C1 C2 1.535(6) .
C4 C6 1.517(6) .
C4 C5 1.529(6) .
C7 C8 1.529(6) .
C7 C9 1.533(6) .
C10 C11 1.509(7) .
C10 C12 1.532(7) .
